data_4303171
loop_
_publ_author_name
'Dimitri Coucouvanis'
'Alok R. Paital'
'Qinwei Zhang'
'Nicolai Lehnert'
'Reinhart Ahlrichs'
'Karin Fink'
'Dieter Fenske'
'Annie K. Powell'
'Yanhua Lan'

_publ_contact_author_address
;Department of Chemistry
University of Michigan
Ann Arbor-48109
USA
;
_publ_contact_author_email dcouc@umich.edu
_publ_contact_author_name 'Dimitri Coucouvanis'
_publ_contact_author_phone 734-764-7339
_publ_section_title
;
Synthesis, Electronic Structure, and Structural Characterization of the
New, "Non-Innocent" 4,5-Dithio-Catecholate Ligand, Its Metal Complexes,
and Their Oxidized 4,5-Dithio-o-quinone Derivatives
;
_journal_name_full 'Inorganic Chemistry'
_journal_page_first 8830
_journal_page_last 8844
_journal_paper_doi 10.1021/ic901002y
_journal_volume 48
_journal_year 2009
_chemical_formula_sum 'C60 H44 Ni O4 P2 S4'
_chemical_formula_weight 1077.84
_chemical_name_systematic
;
 ?
;
_space_group_IT_number 14
_symmetry_cell_setting monoclinic
_symmetry_space_group_name_Hall '-P 2yn'
_symmetry_space_group_name_H-M 'P 1 21/n 1'
_atom_sites_solution_hydrogens geom
_atom_sites_solution_primary direct
_atom_sites_solution_secondary difmap
_audit_creation_method SHELXL-97
_cell_angle_alpha 90.00
_cell_angle_beta 92.1330(10)
_cell_angle_gamma 90.00
_cell_formula_units_Z 2
_cell_length_a 10.7256(6)
_cell_length_b 14.6763(8)
_cell_length_c 15.8167(8)
_cell_measurement_temperature 85(2)
_cell_volume 2488.0(2)
_computing_cell_refinement 'Bruker SAINT'
_computing_data_collection 'Bruker SMART-APEX'
_computing_data_reduction 'Bruker SAINT'
_computing_structure_refinement 'SHELXL-97 (Sheldrick, 1997)'
_computing_structure_solution 'SHELXS-97 (Sheldrick, 1990)'
_diffrn_ambient_temperature 85(2)
_diffrn_measured_fraction_theta_full 1.000
_diffrn_measured_fraction_theta_max 1.000
_diffrn_measurement_device_type 'CCD area detector'
_diffrn_measurement_method 'phi and omega scans'
_diffrn_radiation_monochromator graphite
_diffrn_radiation_source 'fine-focus sealed tube'
_diffrn_radiation_type MoK\a
_diffrn_radiation_wavelength 0.71073
_diffrn_reflns_av_R_equivalents 0.0427
_diffrn_reflns_av_sigmaI/netI 0.0198
_diffrn_reflns_limit_h_max 13
_diffrn_reflns_limit_h_min -13
_diffrn_reflns_limit_k_max 18
_diffrn_reflns_limit_k_min -18
_diffrn_reflns_limit_l_max 19
_diffrn_reflns_limit_l_min -19
_diffrn_reflns_number 54095
_diffrn_reflns_theta_full 26.37
_diffrn_reflns_theta_max 26.37
_diffrn_reflns_theta_min 1.89
_exptl_absorpt_coefficient_mu 0.672
_exptl_absorpt_correction_T_max 0.923
_exptl_absorpt_correction_T_min 0.908
_exptl_absorpt_correction_type multi-scan
_exptl_crystal_colour Green
_exptl_crystal_density_diffrn 1.439
_exptl_crystal_density_method 'not measured'
_exptl_crystal_description Block
_exptl_crystal_F_000 1116
_exptl_crystal_size_max 0.23
_exptl_crystal_size_mid 0.12
_exptl_crystal_size_min 0.12
_refine_diff_density_max 0.535
_refine_diff_density_min -0.263
_refine_diff_density_rms 0.059
_refine_ls_extinction_method none
_refine_ls_goodness_of_fit_ref 1.043
_refine_ls_hydrogen_treatment constr
_refine_ls_matrix_type full
_refine_ls_number_parameters 322
_refine_ls_number_reflns 5096
_refine_ls_number_restraints 0
_refine_ls_restrained_S_all 1.043
_refine_ls_R_factor_all 0.0364
_refine_ls_R_factor_gt 0.0306
_refine_ls_shift/su_max 0.002
_refine_ls_shift/su_mean 0.000
_refine_ls_structure_factor_coef Fsqd
_refine_ls_weighting_details 'calc w=1/[\s^2^(Fo^2^)+(0.0463P)^2^+1.1885P] where P=(Fo^2^+2Fc^2^)/3'
_refine_ls_weighting_scheme calc
_refine_ls_wR_factor_gt 0.0784
_refine_ls_wR_factor_ref 0.0825
_reflns_number_gt 4497
_reflns_number_total 5096
_reflns_threshold_expression >2sigma(I)
_cod_data_source_file ic901002y_si_001_6.cif
_cod_data_source_block VIII
_cod_depositor_comments
;
The following automatic conversions were performed:
'_symmetry_cell_setting' value 'Monoclinic' changed to 'monoclinic'
according to '/home/saulius/struct/CIF-dictionaries/cif_core.dic'
dictionary named 'cif_core.dic' version 2.4.1 from 2010-06-29.

Automatic conversion script
Id: cif_fix_enum 1527 2010-12-29 10:47:43Z saulius 
;
_cod_database_code 4303171

loop_
_symmetry_equiv_pos_as_xyz
'x, y, z'
'-x+1/2, y+1/2, -z+1/2'
'-x, -y, -z'
'x-1/2, -y-1/2, z-1/2'

loop_
_atom_site_label
_atom_site_type_symbol
_atom_site_fract_x
_atom_site_fract_y
_atom_site_fract_z
_atom_site_U_iso_or_equiv
_atom_site_adp_type
_atom_site_occupancy
_atom_site_symmetry_multiplicity
_atom_site_calc_flag
_atom_site_refinement_flags
_atom_site_disorder_assembly
_atom_site_disorder_group
Ni1 Ni 1.0000 1.0000 0.0000 0.01810(9) Uani 1 2 d S . .
S2 S 1.13379(4) 1.09640(3) 0.05376(3) 0.02179(10) Uani 1 1 d . . .
S1 S 0.89769(4) 0.99802(3) 0.11557(3) 0.02093(10) Uani 1 1 d . . .
O2 O 1.19392(11) 1.22610(9) 0.34840(8) 0.0272(3) Uani 1 1 d . . .
O1 O 0.99995(12) 1.12381(9) 0.40694(8) 0.0282(3) Uani 1 1 d . . .
C3 C 1.17167(15) 1.15867(11) 0.21347(10) 0.0217(3) Uani 1 1 d . . .
H3 H 1.2459 1.1855 0.1940 0.026 Uiso 1 1 calc R . .
C4 C 1.13769(15) 1.17320(11) 0.29990(11) 0.0221(3) Uani 1 1 d . . .
C1 C 0.98540(15) 1.06143(11) 0.18812(10) 0.0189(3) Uani 1 1 d . . .
C5 C 1.02408(16) 1.12030(12) 0.33147(11) 0.0227(3) Uani 1 1 d . . .
C6 C 0.95169(16) 1.06898(12) 0.27008(11) 0.0223(3) Uani 1 1 d . . .
H6 H 0.8780 1.0393 0.2871 0.027 Uiso 1 1 calc R . .
C2 C 1.09920(15) 1.10707(11) 0.15902(10) 0.0194(3) Uani 1 1 d . . .
P1 P 0.02078(4) 0.44878(3) 0.21132(3) 0.01715(10) Uani 1 1 d . . .
C14 C 0.27394(15) 0.40054(11) 0.21700(11) 0.0227(3) Uani 1 1 d . . .
H14 H 0.2727 0.4071 0.2767 0.027 Uiso 1 1 calc R . .
C18 C 0.16864(16) 0.40489(12) 0.07914(11) 0.0239(4) Uani 1 1 d . . .
H18 H 0.0952 0.4150 0.0449 0.029 Uiso 1 1 calc R . .
C13 C 0.16597(15) 0.41619(11) 0.16712(10) 0.0192(3) Uani 1 1 d . . .
C25 C -0.09932(14) 0.39437(11) 0.14740(10) 0.0187(3) Uani 1 1 d . . .
C17 C 0.27796(17) 0.37910(12) 0.04214(11) 0.0261(4) Uani 1 1 d . . .
H17 H 0.2797 0.3715 -0.0175 0.031 Uiso 1 1 calc R . .
C29 C -0.17743(16) 0.25936(12) 0.07664(11) 0.0234(4) Uani 1 1 d . . .
H29 H -0.1714 0.1960 0.0653 0.028 Uiso 1 1 calc R . .
C24 C 0.09865(16) 0.45113(11) 0.37979(11) 0.0220(3) Uani 1 1 d . . .
H24 H 0.1598 0.4937 0.3631 0.026 Uiso 1 1 calc R . .
C11 C -0.13511(17) 0.69650(12) 0.23880(11) 0.0264(4) Uani 1 1 d . . .
H11 H -0.1963 0.7231 0.2730 0.032 Uiso 1 1 calc R . .
C8 C 0.04551(16) 0.61997(12) 0.13853(11) 0.0234(4) Uani 1 1 d . . .
H8 H 0.1073 0.5940 0.1044 0.028 Uiso 1 1 calc R . .
C7 C -0.00590(15) 0.56892(11) 0.20290(10) 0.0184(3) Uani 1 1 d . . .
C12 C -0.09595(16) 0.60812(12) 0.25401(11) 0.0224(3) Uani 1 1 d . . .
H12 H -0.1297 0.5740 0.2988 0.027 Uiso 1 1 calc R . .
C19 C 0.01239(15) 0.41549(11) 0.31994(10) 0.0196(3) Uani 1 1 d . . .
C26 C -0.19698(15) 0.44490(11) 0.11024(11) 0.0213(3) Uani 1 1 d . . .
H26 H -0.2038 0.5082 0.1217 0.026 Uiso 1 1 calc R . .
C20 C -0.08021(16) 0.35566(11) 0.34491(11) 0.0227(3) Uani 1 1 d . . .
H20 H -0.1391 0.3318 0.3044 0.027 Uiso 1 1 calc R . .
C16 C 0.38506(16) 0.36431(12) 0.09208(12) 0.0254(4) Uani 1 1 d . . .
H16 H 0.4601 0.3465 0.0666 0.030 Uiso 1 1 calc R . .
C15 C 0.38328(16) 0.37532(12) 0.17875(12) 0.0258(4) Uani 1 1 d . . .
H15 H 0.4573 0.3656 0.2124 0.031 Uiso 1 1 calc R . .
C22 C 0.00194(17) 0.36445(12) 0.48804(11) 0.0266(4) Uani 1 1 d . . .
H22 H -0.0011 0.3464 0.5456 0.032 Uiso 1 1 calc R . .
C23 C 0.09429(17) 0.42400(12) 0.46337(11) 0.0254(4) Uani 1 1 d . . .
H23 H 0.1545 0.4461 0.5039 0.030 Uiso 1 1 calc R . .
C30 C -0.08949(16) 0.30127(11) 0.13047(11) 0.0229(3) Uani 1 1 d . . .
H30 H -0.0230 0.2667 0.1556 0.027 Uiso 1 1 calc R . .
C9 C 0.00601(17) 0.70904(12) 0.12445(12) 0.0268(4) Uani 1 1 d . . .
H9 H 0.0417 0.7442 0.0811 0.032 Uiso 1 1 calc R . .
C28 C -0.27423(16) 0.31014(12) 0.03944(10) 0.0227(4) Uani 1 1 d . . .
H28 H -0.3338 0.2815 0.0022 0.027 Uiso 1 1 calc R . .
C27 C -0.28393(16) 0.40260(12) 0.05661(11) 0.0234(4) Uani 1 1 d . . .
H27 H -0.3505 0.4370 0.0314 0.028 Uiso 1 1 calc R . .
C10 C -0.08517(17) 0.74673(12) 0.17343(12) 0.0262(4) Uani 1 1 d . . .
H10 H -0.1137 0.8070 0.1624 0.031 Uiso 1 1 calc R . .
C21 C -0.08579(17) 0.33111(12) 0.42949(11) 0.0262(4) Uani 1 1 d . . .
H21 H -0.1498 0.2914 0.4472 0.031 Uiso 1 1 calc R . .

loop_
_atom_site_aniso_label
_atom_site_aniso_U_11
_atom_site_aniso_U_22
_atom_site_aniso_U_33
_atom_site_aniso_U_23
_atom_site_aniso_U_13
_atom_site_aniso_U_12
Ni1 0.01976(16) 0.01709(16) 0.01754(16) 0.00008(11) 0.00180(11) 0.00030(11)
S2 0.0222(2) 0.0243(2) 0.0191(2) -0.00133(16) 0.00365(15) -0.00313(16)
S1 0.0221(2) 0.0208(2) 0.0200(2) -0.00061(15) 0.00264(16) -0.00299(15)
O2 0.0262(6) 0.0312(7) 0.0239(6) -0.0038(5) -0.0009(5) -0.0012(5)
O1 0.0291(7) 0.0361(7) 0.0198(6) -0.0020(5) 0.0044(5) -0.0001(6)
C3 0.0191(8) 0.0237(8) 0.0223(8) 0.0011(7) 0.0014(6) 0.0003(7)
C4 0.0212(8) 0.0223(8) 0.0225(8) 0.0014(7) -0.0016(7) 0.0048(7)
C1 0.0193(8) 0.0159(7) 0.0215(8) 0.0020(6) -0.0007(6) 0.0034(6)
C5 0.0226(8) 0.0236(8) 0.0219(9) 0.0002(7) 0.0012(7) 0.0052(7)
C6 0.0208(8) 0.0234(8) 0.0229(8) 0.0021(7) 0.0029(7) -0.0004(7)
C2 0.0215(8) 0.0174(7) 0.0195(8) 0.0017(6) 0.0020(6) 0.0046(6)
P1 0.0155(2) 0.0177(2) 0.0183(2) -0.00012(15) 0.00099(15) 0.00056(15)
C14 0.0207(8) 0.0237(8) 0.0237(8) -0.0015(7) 0.0005(7) -0.0003(7)
C18 0.0225(8) 0.0262(9) 0.0231(9) 0.0012(7) 0.0002(7) 0.0038(7)
C13 0.0164(7) 0.0176(8) 0.0237(8) 0.0002(6) 0.0026(6) -0.0003(6)
C25 0.0166(7) 0.0214(8) 0.0182(8) -0.0008(6) 0.0022(6) -0.0012(6)
C17 0.0281(9) 0.0271(9) 0.0235(9) 0.0004(7) 0.0060(7) 0.0038(7)
C29 0.0263(9) 0.0199(8) 0.0241(9) -0.0033(7) 0.0036(7) -0.0033(7)
C24 0.0223(8) 0.0202(8) 0.0236(8) -0.0017(7) 0.0026(7) 0.0020(7)
C11 0.0268(9) 0.0249(9) 0.0275(9) -0.0035(7) 0.0023(7) 0.0044(7)
C8 0.0211(8) 0.0231(8) 0.0263(9) -0.0007(7) 0.0039(7) -0.0013(7)
C7 0.0174(7) 0.0182(8) 0.0193(8) -0.0024(6) 0.0000(6) -0.0026(6)
C12 0.0246(8) 0.0220(8) 0.0209(8) -0.0001(7) 0.0036(7) 0.0016(7)
C19 0.0201(8) 0.0193(8) 0.0196(8) 0.0003(6) 0.0026(6) 0.0036(6)
C26 0.0193(8) 0.0200(8) 0.0247(9) 0.0001(6) 0.0036(6) 0.0007(6)
C20 0.0218(8) 0.0214(8) 0.0248(9) -0.0007(7) 0.0017(7) 0.0015(7)
C16 0.0213(8) 0.0219(8) 0.0334(10) 0.0019(7) 0.0081(7) 0.0024(7)
C15 0.0181(8) 0.0258(9) 0.0335(10) -0.0003(7) -0.0001(7) 0.0008(7)
C22 0.0346(10) 0.0246(9) 0.0210(9) 0.0019(7) 0.0057(7) 0.0098(7)
C23 0.0293(9) 0.0239(9) 0.0228(9) -0.0025(7) -0.0014(7) 0.0080(7)
C30 0.0224(8) 0.0204(8) 0.0257(9) 0.0013(7) 0.0000(7) 0.0021(7)
C9 0.0286(9) 0.0226(9) 0.0293(9) 0.0038(7) 0.0024(7) -0.0026(7)
C28 0.0222(8) 0.0261(9) 0.0197(8) -0.0003(7) 0.0016(6) -0.0059(7)
C27 0.0196(8) 0.0259(9) 0.0248(9) 0.0039(7) -0.0001(7) -0.0001(7)
C10 0.0303(9) 0.0180(8) 0.0301(9) 0.0000(7) -0.0023(7) 0.0017(7)
C21 0.0294(9) 0.0213(8) 0.0285(9) 0.0036(7) 0.0085(7) 0.0025(7)

loop_
_atom_type_symbol
_atom_type_description
_atom_type_scat_dispersion_real
_atom_type_scat_dispersion_imag
_atom_type_scat_source
C C 0.0033 0.0016 'International Tables Vol C Tables 4.2.6.8 and 6.1.1.4'
H H 0.0000 0.0000 'International Tables Vol C Tables 4.2.6.8 and 6.1.1.4'
O O 0.0106 0.0060 'International Tables Vol C Tables 4.2.6.8 and 6.1.1.4'
P P 0.1023 0.0942 'International Tables Vol C Tables 4.2.6.8 and 6.1.1.4'
S S 0.1246 0.1234 'International Tables Vol C Tables 4.2.6.8 and 6.1.1.4'
Ni Ni 0.3393 1.1124 'International Tables Vol C Tables 4.2.6.8 and 6.1.1.4'

loop_
_geom_angle_atom_site_label_1
_geom_angle_atom_site_label_2
_geom_angle_atom_site_label_3
_geom_angle
_geom_angle_site_symmetry_1
_geom_angle_site_symmetry_3
_geom_angle_publ_flag
S2 Ni1 S2 180.00(2) 3_775 . ?
S2 Ni1 S1 88.484(15) 3_775 . ?
S2 Ni1 S1 91.516(15) . . ?
S2 Ni1 S1 91.516(15) 3_775 3_775 ?
S2 Ni1 S1 88.484(15) . 3_775 ?
S1 Ni1 S1 180.00(2) . 3_775 ?
C2 S2 Ni1 105.95(6) . . ?
C1 S1 Ni1 105.82(6) . . ?
C2 C3 C4 121.38(15) . . ?
O2 C4 C3 123.18(16) . . ?
O2 C4 C5 119.28(15) . . ?
C3 C4 C5 117.53(14) . . ?
C6 C1 C2 120.65(15) . . ?
C6 C1 S1 121.20(13) . . ?
C2 C1 S1 118.15(12) . . ?
O1 C5 C6 123.37(16) . . ?
O1 C5 C4 119.30(15) . . ?
C6 C5 C4 117.33(14) . . ?
C1 C6 C5 122.04(16) . . ?
C3 C2 C1 120.70(15) . . ?
C3 C2 S2 121.35(13) . . ?
C1 C2 S2 117.91(12) . . ?
C7 P1 C19 109.05(8) . . ?
C7 P1 C25 106.67(7) . . ?
C19 P1 C25 110.99(8) . . ?
C7 P1 C13 111.83(7) . . ?
C19 P1 C13 112.08(8) . . ?
C25 P1 C13 106.07(7) . . ?
C15 C14 C13 119.58(16) . . ?
C17 C18 C13 120.08(16) . . ?
C14 C13 C18 119.61(15) . . ?
C14 C13 P1 122.49(13) . . ?
C18 C13 P1 117.89(12) . . ?
C26 C25 C30 119.99(15) . . ?
C26 C25 P1 120.83(13) . . ?
C30 C25 P1 119.04(12) . . ?
C18 C17 C16 119.95(16) . . ?
C30 C29 C28 120.05(16) . . ?
C23 C24 C19 119.58(16) . . ?
C12 C11 C10 120.21(16) . . ?
C9 C8 C7 119.74(16) . . ?
C8 C7 C12 119.93(15) . . ?
C8 C7 P1 121.14(13) . . ?
C12 C7 P1 118.14(12) . . ?
C11 C12 C7 119.67(16) . . ?
C20 C19 C24 120.25(15) . . ?
C20 C19 P1 120.34(13) . . ?
C24 C19 P1 119.40(13) . . ?
C27 C26 C25 119.86(15) . . ?
C21 C20 C19 119.54(16) . . ?
C15 C16 C17 120.35(16) . . ?
C16 C15 C14 120.42(16) . . ?
C21 C22 C23 120.59(16) . . ?
C24 C23 C22 120.00(17) . . ?
C29 C30 C25 119.72(16) . . ?
C10 C9 C8 120.22(16) . . ?
C27 C28 C29 120.08(16) . . ?
C26 C27 C28 120.30(16) . . ?
C9 C10 C11 120.18(16) . . ?
C22 C21 C20 119.99(17) . . ?

loop_
_geom_bond_atom_site_label_1
_geom_bond_atom_site_label_2
_geom_bond_distance
_geom_bond_site_symmetry_2
_geom_bond_publ_flag
Ni1 S2 2.1663(4) 3_775 ?
Ni1 S2 2.1663(4) . ?
Ni1 S1 2.1670(4) . ?
Ni1 S1 2.1670(4) 3_775 ?
S2 C2 1.7262(17) . ?
S1 C1 1.7283(16) . ?
O2 C4 1.233(2) . ?
O1 C5 1.232(2) . ?
C3 C2 1.367(2) . ?
C3 C4 1.444(2) . ?
C4 C5 1.543(2) . ?
C1 C6 1.363(2) . ?
C1 C2 1.481(2) . ?
C5 C6 1.434(2) . ?
P1 C7 1.7904(17) . ?
P1 C19 1.7916(17) . ?
P1 C25 1.7950(16) . ?
P1 C13 1.7955(16) . ?
C14 C15 1.390(2) . ?
C14 C13 1.396(2) . ?
C18 C17 1.383(2) . ?
C18 C13 1.403(2) . ?
C25 C26 1.395(2) . ?
C25 C30 1.397(2) . ?
C17 C16 1.387(3) . ?
C29 C30 1.390(2) . ?
C29 C28 1.391(2) . ?
C24 C23 1.383(2) . ?
C24 C19 1.400(2) . ?
C11 C12 1.382(2) . ?
C11 C10 1.393(3) . ?
C8 C9 1.390(2) . ?
C8 C7 1.394(2) . ?
C7 C12 1.406(2) . ?
C19 C20 1.394(2) . ?
C26 C27 1.384(2) . ?
C20 C21 1.389(2) . ?
C16 C15 1.381(3) . ?
C22 C21 1.385(3) . ?
C22 C23 1.388(3) . ?
C9 C10 1.385(3) . ?
C28 C27 1.389(2) . ?
